data_1555562
loop_
_publ_author_name
'Wang, Qiang'
'He, Yu-Tao'
'Zhao, Jia-Hui'
'Qiu, Yi-Feng'
'Zheng, Lan'
'Hu, Jing-Yuan'
'Yang, Yu-Chen'
'Liu, Xue-Yuan'
'Liang, Yong-Min'

_publ_section_title
;
 Palladium-Catalyzed Regioselective Difluoroalkylation and Carbonylation
 of Alkynes.
;
_journal_issue 11
_journal_name_full 'Organic letters'
_journal_page_first 2664
_journal_page_last 2667
_journal_paper_doi 10.1021/acs.orglett.6b01038
_journal_volume 18
_journal_year 2016
_chemical_formula_moiety 'C23 H30 F2 N2 O2'
_chemical_formula_sum 'C23 H30 F2 N2 O2'
_chemical_formula_weight 404.49
_space_group_crystal_system monoclinic
_space_group_IT_number 14
_space_group_name_Hall '-P 2yn'
_space_group_name_H-M_alt 'P 1 21/n 1'
_atom_sites_solution_hydrogens geom
_atom_sites_solution_primary direct
_atom_sites_solution_secondary difmap
_audit_creation_date 2016-01-08
_audit_creation_method
;
Olex2 1.2
(compiled 2015.09.30 svn.r3233 for OlexSys, GUI svn.r5103)
;
_cell_angle_alpha 90.00
_cell_angle_beta 103.566(6)
_cell_angle_gamma 90.00
_cell_formula_units_Z 4
_cell_length_a 13.5393(8)
_cell_length_b 9.9243(4)
_cell_length_c 17.0947(10)
_cell_measurement_reflns_used 1878
_cell_measurement_temperature 295.35(10)
_cell_measurement_theta_max 22.4620
_cell_measurement_theta_min 3.6340
_cell_volume 2232.9(2)
_computing_cell_refinement
;
CrysAlisPro, Agilent Technologies,
Version 1.171.37.35 (release 13-08-2014 CrysAlis171 .NET)
(compiled Aug 13 2014,18:06:01)
;
_computing_data_collection
;
CrysAlisPro, Agilent Technologies,
Version 1.171.37.35 (release 13-08-2014 CrysAlis171 .NET)
(compiled Aug 13 2014,18:06:01)
;
_computing_data_reduction
;
CrysAlisPro, Agilent Technologies,
Version 1.171.37.35 (release 13-08-2014 CrysAlis171 .NET)
(compiled Aug 13 2014,18:06:01)
;
_computing_molecular_graphics 'Olex2 (Dolomanov et al., 2009)'
_computing_publication_material 'Olex2 (Dolomanov et al., 2009)'
_computing_structure_refinement 'ShelXL (Sheldrick, 2015)'
_computing_structure_solution 'ShelXS (Sheldrick, 2008)'
_diffrn_ambient_environment air
_diffrn_ambient_temperature 295.35(10)
_diffrn_detector 'CCD plate'
_diffrn_detector_area_resol_mean 16.0733
_diffrn_detector_type Eos
_diffrn_measured_fraction_theta_full 0.998
_diffrn_measured_fraction_theta_max 0.998
_diffrn_measurement_details
;
#__ type_ start__ end____ width___ exp.time_
  1 omega   -8.00   20.80   1.2000    8.0000
omega____ theta____ kappa____ phi______ frames
    -      -17.1479  -99.0000    0.0000 24

#__ type_ start__ end____ width___ exp.time_
  2 omega  -40.00   68.00   1.2000    8.0000
omega____ theta____ kappa____ phi______ frames
    -       20.5854    0.0000  -30.0000 90

#__ type_ start__ end____ width___ exp.time_
  3 omega   -1.00   86.60   1.2000    8.0000
omega____ theta____ kappa____ phi______ frames
    -       20.5854   57.0000    0.0000 73
;
_diffrn_measurement_device 'four-circle diffractometer'
_diffrn_measurement_device_type 'SuperNova, Dual, Cu at zero, Eos'
_diffrn_measurement_method '\w scans'
_diffrn_orient_matrix_UB_11 0.0299226000
_diffrn_orient_matrix_UB_12 0.0086727000
_diffrn_orient_matrix_UB_13 -0.0285715000
_diffrn_orient_matrix_UB_21 -0.0443901000
_diffrn_orient_matrix_UB_22 0.0153921000
_diffrn_orient_matrix_UB_23 -0.0300305000
_diffrn_orient_matrix_UB_31 0.0061166000
_diffrn_orient_matrix_UB_32 0.0692523000
_diffrn_orient_matrix_UB_33 0.0102387000
_diffrn_radiation_monochromator mirror
_diffrn_radiation_probe x-ray
_diffrn_radiation_type MoK\a
_diffrn_radiation_wavelength 0.71073
_diffrn_reflns_av_R_equivalents 0.0385
_diffrn_reflns_av_unetI/netI 0.0615
_diffrn_reflns_limit_h_max 13
_diffrn_reflns_limit_h_min -16
_diffrn_reflns_limit_k_max 9
_diffrn_reflns_limit_k_min -12
_diffrn_reflns_limit_l_max 18
_diffrn_reflns_limit_l_min -21
_diffrn_reflns_number 8838
_diffrn_reflns_theta_full 26.02
_diffrn_reflns_theta_max 26.02
_diffrn_reflns_theta_min 3.29
_diffrn_source 'SuperNova (Mo) X-ray Source'
_exptl_absorpt_coefficient_mu 0.088
_exptl_absorpt_correction_T_max 1.00000
_exptl_absorpt_correction_T_min 0.58334
_exptl_absorpt_correction_type multi-scan
_exptl_absorpt_process_details
;
CrysAlisPro, Agilent Technologies,
Version 1.171.37.35 (release 13-08-2014 CrysAlis171 .NET)
(compiled Aug 13 2014,18:06:01)
Empirical absorption correction using spherical harmonics,
 implemented in SCALE3 ABSPACK scaling algorithm.
;
_exptl_crystal_colour 'clear light colourless'
_exptl_crystal_colour_lustre clear
_exptl_crystal_colour_modifier light
_exptl_crystal_colour_primary colourless
_exptl_crystal_density_diffrn 1.203
_exptl_crystal_density_method 'not measured'
_exptl_crystal_description block
_exptl_crystal_F_000 864
_exptl_crystal_size_max 0.19
_exptl_crystal_size_mid 0.17
_exptl_crystal_size_min 0.14
_refine_diff_density_max 0.162
_refine_diff_density_min -0.203
_refine_diff_density_rms 0.042
_refine_ls_extinction_method none
_refine_ls_goodness_of_fit_ref 1.047
_refine_ls_hydrogen_treatment constr
_refine_ls_matrix_type full
_refine_ls_number_parameters 262
_refine_ls_number_reflns 4399
_refine_ls_number_restraints 0
_refine_ls_restrained_S_all 1.047
_refine_ls_R_factor_all 0.1148
_refine_ls_R_factor_gt 0.0632
_refine_ls_shift/su_max 0.000
_refine_ls_shift/su_mean 0.000
_refine_ls_structure_factor_coef Fsqd
_refine_ls_weighting_details 'calc w=1/[\s^2^(Fo^2^)+(0.1000P)^2^+0.0000P] where P=(Fo^2^+2Fc^2^)/3'
_refine_ls_weighting_scheme calc
_refine_ls_wR_factor_gt 0.1678
_refine_ls_wR_factor_ref 0.2101
_reflns_number_gt 2541
_reflns_number_total 4399
_reflns_threshold_expression >2sigma(I)
_cod_data_source_file ol6b01038_si_002.cif
_cod_data_source_block wangqiang0104
_cod_database_code 1555562
_reflns_odcompleteness_completeness 99.69
_reflns_odcompleteness_iscentric 1
_reflns_odcompleteness_theta 26.32
_olex2_refinement_description
;
1. Fixed Uiso
 At 1.2 times of:
  All C(H) groups, All C(H,H) groups, All N(H) groups
2.a Ternary CH refined with riding coordinates:
 C6(H6), C18(H18)
2.b Secondary CH2 refined with riding coordinates:
 C1(H1A,H1B), C2(H2A,H2B), C3(H3A,H3B), C4(H4A,H4B), C5(H5A,H5B), C19(H19A,
 H19B), C20(H20A,H20B), C21(H21A,H21B), C22(H22A,H22B), C23(H23A,H23B)
2.c Aromatic/amide H refined with riding coordinates:
 N1(H1), N2(H2), C10(H10), C11(H11), C12(H12), C13(H13), C14(H14), C15(H15)
;
_olex2_date_sample_data_collection 2016-01-06
_olex2_submission_special_instructions 'No special instructions were received'

loop_
_space_group_symop_id
_space_group_symop_operation_xyz
1 'x, y, z'
2 '-x+1/2, y+1/2, -z+1/2'
3 '-x, -y, -z'
4 'x-1/2, -y-1/2, z-1/2'

loop_
_atom_site_label
_atom_site_type_symbol
_atom_site_fract_x
_atom_site_fract_y
_atom_site_fract_z
_atom_site_U_iso_or_equiv
_atom_site_adp_type
_atom_site_occupancy
_atom_site_calc_flag
_atom_site_refinement_flags_posn
F1 F 0.52004(14) 0.74083(15) 0.16781(10) 0.0609(5) Uani 1 d .
F2 F 0.48845(12) 0.54118(14) 0.11600(10) 0.0560(5) Uani 1 d .
O1 O 0.70038(17) 0.65981(16) -0.05144(13) 0.0637(6) Uani 1 d .
O2 O 0.36460(16) 0.84269(17) 0.05155(14) 0.0651(6) Uani 1 d .
N1 N 0.71862(19) 0.8841(2) -0.05070(15) 0.0526(7) Uani 1 d .
H1 H 0.7059 0.9583 -0.0290 0.063 Uiso 1 calc R
N2 N 0.31711(18) 0.6271(2) 0.02077(15) 0.0487(6) Uani 1 d .
H2 H 0.3346 0.5440 0.0287 0.058 Uiso 1 calc R
C1 C 0.8600(3) 0.9901(3) -0.0894(2) 0.0699(9) Uani 1 d .
H1A H 0.9060 0.9576 -0.0408 0.084 Uiso 1 calc R
H1B H 0.8334 1.0764 -0.0773 0.084 Uiso 1 calc R
C2 C 0.9184(3) 1.0092(4) -0.1543(3) 0.0940(13) Uani 1 d .
H2A H 0.9704 1.0772 -0.1371 0.113 Uiso 1 calc R
H2B H 0.9520 0.9254 -0.1618 0.113 Uiso 1 calc R
C3 C 0.8515(4) 1.0503(4) -0.2310(3) 0.1063(16) Uani 1 d .
H3A H 0.8907 1.0558 -0.2717 0.128 Uiso 1 calc R
H3B H 0.8243 1.1392 -0.2251 0.128 Uiso 1 calc R
C4 C 0.7666(4) 0.9546(6) -0.2578(2) 0.1117(16) Uani 1 d .
H4A H 0.7934 0.8686 -0.2702 0.134 Uiso 1 calc R
H4B H 0.7217 0.9884 -0.3066 0.134 Uiso 1 calc R
C5 C 0.7057(3) 0.9338(4) -0.1934(2) 0.0851(11) Uani 1 d .
H5A H 0.6710 1.0168 -0.1863 0.102 Uiso 1 calc R
H5B H 0.6547 0.8648 -0.2112 0.102 Uiso 1 calc R
C6 C 0.7739(2) 0.8925(2) -0.11414(18) 0.0509(8) Uani 1 d .
H6 H 0.8022 0.8034 -0.1207 0.061 Uiso 1 calc R
C7 C 0.6865(2) 0.7709(2) -0.02379(17) 0.0441(7) Uani 1 d .
C8 C 0.6307(2) 0.7859(2) 0.04214(16) 0.0417(6) Uani 1 d .
C9 C 0.6606(2) 0.8998(2) 0.09982(17) 0.0492(7) Uani 1 d .
C10 C 0.7609(3) 0.9110(3) 0.1428(2) 0.0686(9) Uani 1 d .
H10 H 0.8077 0.8461 0.1359 0.082 Uiso 1 calc R
C11 C 0.7925(4) 1.0161(5) 0.1953(2) 0.0924(13) Uani 1 d .
H11 H 0.8599 1.0217 0.2238 0.111 Uiso 1 calc R
C12 C 0.7242(4) 1.1118(4) 0.2050(3) 0.0985(16) Uani 1 d .
H12 H 0.7451 1.1825 0.2407 0.118 Uiso 1 calc R
C13 C 0.6246(4) 1.1048(3) 0.1624(2) 0.0873(13) Uani 1 d .
H13 H 0.5788 1.1714 0.1687 0.105 Uiso 1 calc R
C14 C 0.5925(3) 0.9984(3) 0.11006(19) 0.0640(9) Uani 1 d .
H14 H 0.5250 0.9933 0.0817 0.077 Uiso 1 calc R
C15 C 0.5594(2) 0.6933(2) 0.04252(17) 0.0442(7) Uani 1 d .
H15 H 0.5527 0.6286 0.0022 0.053 Uiso 1 calc R
C16 C 0.4892(2) 0.6763(2) 0.09633(17) 0.0442(7) Uani 1 d .
C17 C 0.3815(2) 0.7217(2) 0.05533(17) 0.0418(7) Uani 1 d .
C18 C 0.2173(2) 0.6589(2) -0.03040(18) 0.0469(7) Uani 1 d .
H18 H 0.2172 0.7547 -0.0445 0.056 Uiso 1 calc R
C19 C 0.1335(2) 0.6369(3) 0.01350(19) 0.0563(8) Uani 1 d .
H19A H 0.1330 0.5432 0.0297 0.068 Uiso 1 calc R
H19B H 0.1460 0.6922 0.0616 0.068 Uiso 1 calc R
C20 C 0.0315(3) 0.6732(4) -0.0407(2) 0.0741(10) Uani 1 d .
H20A H -0.0217 0.6529 -0.0131 0.089 Uiso 1 calc R
H20B H 0.0297 0.7692 -0.0514 0.089 Uiso 1 calc R
C21 C 0.0111(3) 0.5975(4) -0.1194(2) 0.0814(11) Uani 1 d .
H21A H 0.0039 0.5022 -0.1094 0.098 Uiso 1 calc R
H21B H -0.0521 0.6289 -0.1539 0.098 Uiso 1 calc R
C22 C 0.0955(3) 0.6172(4) -0.1611(2) 0.0802(11) Uani 1 d .
H22A H 0.0970 0.7109 -0.1771 0.096 Uiso 1 calc R
H22B H 0.0827 0.5625 -0.2094 0.096 Uiso 1 calc R
C23 C 0.1983(3) 0.5793(3) -0.1073(2) 0.0671(9) Uani 1 d .
H23A H 0.1994 0.4837 -0.0952 0.080 Uiso 1 calc R
H23B H 0.2515 0.5976 -0.1352 0.080 Uiso 1 calc R

loop_
_atom_site_aniso_label
_atom_site_aniso_U_11
_atom_site_aniso_U_22
_atom_site_aniso_U_33
_atom_site_aniso_U_23
_atom_site_aniso_U_13
_atom_site_aniso_U_12
F1 0.0725(12) 0.0645(10) 0.0449(11) -0.0107(7) 0.0117(9) -0.0162(9)
F2 0.0590(10) 0.0396(8) 0.0681(12) 0.0132(7) 0.0124(9) -0.0005(7)
O1 0.0916(17) 0.0298(10) 0.0821(16) -0.0046(9) 0.0453(14) -0.0003(10)
O2 0.0683(14) 0.0356(11) 0.0905(18) -0.0064(10) 0.0168(13) 0.0034(10)
N1 0.0710(17) 0.0305(11) 0.0663(17) -0.0038(10) 0.0360(14) -0.0020(11)
N2 0.0475(14) 0.0320(11) 0.0632(17) 0.0034(10) 0.0065(12) -0.0021(10)
C1 0.063(2) 0.078(2) 0.074(2) -0.0022(17) 0.0259(19) -0.0132(18)
C2 0.092(3) 0.099(3) 0.108(4) 0.000(3) 0.057(3) -0.019(2)
C3 0.143(5) 0.096(3) 0.104(4) 0.033(3) 0.078(4) 0.030(3)
C4 0.116(4) 0.176(5) 0.047(3) 0.003(3) 0.027(3) 0.043(4)
C5 0.078(3) 0.120(3) 0.057(2) -0.014(2) 0.015(2) 0.012(2)
C6 0.066(2) 0.0342(13) 0.060(2) -0.0013(12) 0.0290(17) 0.0045(14)
C7 0.0455(16) 0.0321(13) 0.0549(18) 0.0013(12) 0.0119(14) -0.0016(12)
C8 0.0454(15) 0.0338(13) 0.0450(17) 0.0024(11) 0.0089(13) 0.0017(12)
C9 0.0611(19) 0.0419(15) 0.0468(18) 0.0016(12) 0.0170(15) -0.0131(14)
C10 0.065(2) 0.075(2) 0.063(2) -0.0015(17) 0.0090(19) -0.0231(18)
C11 0.097(3) 0.114(3) 0.066(3) -0.020(2) 0.017(2) -0.055(3)
C12 0.146(5) 0.090(3) 0.070(3) -0.034(2) 0.048(3) -0.072(3)
C13 0.132(4) 0.055(2) 0.090(3) -0.0232(19) 0.057(3) -0.029(2)
C14 0.086(2) 0.0472(16) 0.064(2) -0.0096(15) 0.029(2) -0.0116(17)
C15 0.0490(16) 0.0353(13) 0.0496(18) -0.0015(11) 0.0143(14) 0.0001(13)
C16 0.0536(17) 0.0314(13) 0.0481(17) -0.0041(12) 0.0129(14) -0.0085(13)
C17 0.0498(16) 0.0319(13) 0.0475(17) -0.0003(11) 0.0191(14) -0.0011(12)
C18 0.0469(16) 0.0370(14) 0.0551(19) 0.0055(12) 0.0082(14) -0.0014(13)
C19 0.0547(19) 0.0553(17) 0.058(2) 0.0026(14) 0.0109(16) -0.0022(15)
C20 0.054(2) 0.085(2) 0.082(3) 0.010(2) 0.014(2) 0.0014(19)
C21 0.061(2) 0.085(2) 0.087(3) 0.011(2) -0.006(2) -0.010(2)
C22 0.093(3) 0.087(2) 0.052(2) -0.0001(18) 0.000(2) -0.001(2)
C23 0.072(2) 0.077(2) 0.054(2) -0.0009(16) 0.0173(19) 0.0015(18)

loop_
_atom_type_symbol
_atom_type_description
_atom_type_scat_dispersion_real
_atom_type_scat_dispersion_imag
_atom_type_scat_source
C C 0.0033 0.0016 'International Tables Vol C Tables 4.2.6.8 and 6.1.1.4'
H H 0.0000 0.0000 'International Tables Vol C Tables 4.2.6.8 and 6.1.1.4'
F F 0.0171 0.0103 'International Tables Vol C Tables 4.2.6.8 and 6.1.1.4'
N N 0.0061 0.0033 'International Tables Vol C Tables 4.2.6.8 and 6.1.1.4'
O O 0.0106 0.0060 'International Tables Vol C Tables 4.2.6.8 and 6.1.1.4'

loop_
_geom_angle_atom_site_label_1
_geom_angle_atom_site_label_2
_geom_angle_atom_site_label_3
_geom_angle
C6 N1 H1 117.5
C7 N1 H1 117.5
C7 N1 C6 125.1(2)
C17 N2 H2 118.9
C17 N2 C18 122.3(2)
C18 N2 H2 118.9
H1A C1 H1B 107.9
C2 C1 H1A 109.1
C2 C1 H1B 109.1
C6 C1 H1A 109.1
C6 C1 H1B 109.1
C6 C1 C2 112.3(3)
C1 C2 H2A 109.3
C1 C2 H2B 109.3
H2A C2 H2B 107.9
C3 C2 C1 111.7(4)
C3 C2 H2A 109.3
C3 C2 H2B 109.3
C2 C3 H3A 109.3
C2 C3 H3B 109.3
C2 C3 C4 111.8(4)
H3A C3 H3B 107.9
C4 C3 H3A 109.3
C4 C3 H3B 109.3
C3 C4 H4A 109.2
C3 C4 H4B 109.2
C3 C4 C5 111.9(4)
H4A C4 H4B 107.9
C5 C4 H4A 109.2
C5 C4 H4B 109.2
C4 C5 H5A 109.4
C4 C5 H5B 109.4
H5A C5 H5B 108.0
C6 C5 C4 111.2(3)
C6 C5 H5A 109.4
C6 C5 H5B 109.4
N1 C6 C1 109.2(2)
N1 C6 C5 111.8(3)
N1 C6 H6 108.4
C1 C6 C5 110.5(3)
C1 C6 H6 108.4
C5 C6 H6 108.4
O1 C7 N1 122.2(3)
O1 C7 C8 121.7(2)
N1 C7 C8 116.1(2)
C9 C8 C7 117.7(2)
C15 C8 C7 115.2(2)
C15 C8 C9 127.1(2)
C10 C9 C8 119.3(3)
C14 C9 C8 122.3(3)
C14 C9 C10 118.3(3)
C9 C10 H10 119.3
C11 C10 C9 121.4(4)
C11 C10 H10 119.3
C10 C11 H11 120.3
C12 C11 C10 119.4(4)
C12 C11 H11 120.3
C11 C12 H12 119.7
C11 C12 C13 120.6(4)
C13 C12 H12 119.7
C12 C13 H13 120.0
C12 C13 C14 120.0(4)
C14 C13 H13 120.0
C9 C14 C13 120.2(4)
C9 C14 H14 119.9
C13 C14 H14 119.9
C8 C15 H15 114.6
C8 C15 C16 130.8(2)
C16 C15 H15 114.6
F1 C16 F2 104.9(2)
F1 C16 C15 113.5(2)
F1 C16 C17 109.4(2)
F2 C16 C15 107.7(2)
F2 C16 C17 109.7(2)
C15 C16 C17 111.3(2)
O2 C17 N2 125.3(3)
O2 C17 C16 117.5(2)
N2 C17 C16 116.9(2)
N2 C18 H18 107.7
N2 C18 C19 111.5(2)
N2 C18 C23 110.7(2)
C19 C18 H18 107.7
C23 C18 H18 107.7
C23 C18 C19 111.2(2)
C18 C19 H19A 109.6
C18 C19 H19B 109.6
H19A C19 H19B 108.2
C20 C19 C18 110.1(3)
C20 C19 H19A 109.6
C20 C19 H19B 109.6
C19 C20 H20A 109.2
C19 C20 H20B 109.2
H20A C20 H20B 107.9
C21 C20 C19 112.1(3)
C21 C20 H20A 109.2
C21 C20 H20B 109.2
C20 C21 H21A 109.4
C20 C21 H21B 109.4
H21A C21 H21B 108.0
C22 C21 C20 111.1(3)
C22 C21 H21A 109.4
C22 C21 H21B 109.4
C21 C22 H22A 109.2
C21 C22 H22B 109.2
C21 C22 C23 111.8(3)
H22A C22 H22B 107.9
C23 C22 H22A 109.2
C23 C22 H22B 109.2
C18 C23 C22 110.0(3)
C18 C23 H23A 109.7
C18 C23 H23B 109.7
C22 C23 H23A 109.7
C22 C23 H23B 109.7
H23A C23 H23B 108.2

loop_
_geom_bond_atom_site_label_1
_geom_bond_atom_site_label_2
_geom_bond_distance
F1 C16 1.356(3)
F2 C16 1.383(3)
O1 C7 1.231(3)
O2 C17 1.221(3)
N1 H1 0.8600
N1 C6 1.457(3)
N1 C7 1.326(3)
N2 H2 0.8600
N2 C17 1.323(3)
N2 C18 1.462(3)
C1 H1A 0.9700
C1 H1B 0.9700
C1 C2 1.518(5)
C1 C6 1.498(4)
C2 H2A 0.9700
C2 H2B 0.9700
C2 C3 1.466(6)
C3 H3A 0.9700
C3 H3B 0.9700
C3 C4 1.479(6)
C4 H4A 0.9700
C4 H4B 0.9700
C4 C5 1.536(5)
C5 H5A 0.9700
C5 H5B 0.9700
C5 C6 1.506(5)
C6 H6 0.9800
C7 C8 1.504(4)
C8 C9 1.492(4)
C8 C15 1.334(3)
C9 C10 1.388(4)
C9 C14 1.383(4)
C10 H10 0.9300
C10 C11 1.377(5)
C11 H11 0.9300
C11 C12 1.363(6)
C12 H12 0.9300
C12 C13 1.376(6)
C13 H13 0.9300
C13 C14 1.386(4)
C14 H14 0.9300
C15 H15 0.9300
C15 C16 1.479(4)
C16 C17 1.530(4)
C18 H18 0.9800
C18 C19 1.516(4)
C18 C23 1.503(4)
C19 H19A 0.9700
C19 H19B 0.9700
C19 C20 1.515(4)
C20 H20A 0.9700
C20 H20B 0.9700
C20 C21 1.510(5)
C21 H21A 0.9700
C21 H21B 0.9700
C21 C22 1.493(5)
C22 H22A 0.9700
C22 H22B 0.9700
C22 C23 1.525(5)
C23 H23A 0.9700
C23 H23B 0.9700

loop_
_geom_torsion_atom_site_label_1
_geom_torsion_atom_site_label_2
_geom_torsion_atom_site_label_3
_geom_torsion_atom_site_label_4
_geom_torsion
F1 C16 C17 O2 48.4(3)
F1 C16 C17 N2 -137.4(2)
F2 C16 C17 O2 163.0(2)
F2 C16 C17 N2 -22.8(3)
O1 C7 C8 C9 149.0(3)
O1 C7 C8 C15 -30.5(4)
N1 C7 C8 C9 -31.7(4)
N1 C7 C8 C15 148.8(3)
N2 C18 C19 C20 179.0(2)
N2 C18 C23 C22 -178.1(2)
C1 C2 C3 C4 -55.3(5)
C2 C1 C6 N1 -177.4(3)
C2 C1 C6 C5 -54.0(4)
C2 C3 C4 C5 55.1(5)
C3 C4 C5 C6 -54.1(5)
C4 C5 C6 N1 174.9(3)
C4 C5 C6 C1 53.1(4)
C6 N1 C7 O1 -0.6(5)
C6 N1 C7 C8 -179.9(3)
C6 C1 C2 C3 55.3(5)
C7 N1 C6 C1 -136.2(3)
C7 N1 C6 C5 101.2(3)
C7 C8 C9 C10 -56.7(4)
C7 C8 C9 C14 120.8(3)
C7 C8 C15 C16 -179.1(3)
C8 C9 C10 C11 178.5(3)
C8 C9 C14 C13 -177.8(3)
C8 C15 C16 F1 -20.1(4)
C8 C15 C16 F2 -135.8(3)
C8 C15 C16 C17 103.9(3)
C9 C8 C15 C16 1.4(5)
C9 C10 C11 C12 -0.4(6)
C10 C9 C14 C13 -0.3(4)
C10 C11 C12 C13 -0.6(6)
C11 C12 C13 C14 1.1(6)
C12 C13 C14 C9 -0.7(5)
C14 C9 C10 C11 0.8(5)
C15 C8 C9 C10 122.7(3)
C15 C8 C9 C14 -59.7(4)
C15 C16 C17 O2 -77.9(3)
C15 C16 C17 N2 96.3(3)
C17 N2 C18 C19 -103.0(3)
C17 N2 C18 C23 132.5(3)
C18 N2 C17 O2 3.0(4)
C18 N2 C17 C16 -170.7(2)
C18 C19 C20 C21 55.1(4)
C19 C18 C23 C22 57.3(3)
C19 C20 C21 C22 -54.5(4)
C20 C21 C22 C23 54.8(4)
C21 C22 C23 C18 -56.5(4)
C23 C18 C19 C20 -56.9(3)
